data_2218526
loop_
_publ_author_name
'Kropid\/lowska, Anna'
'Chojnacki, Jaros\/law'
'Becker, Barbara'

_publ_section_title
;Tetra-<i>n</i>-butylammonium
 iodido(pyrrolidine-1-carbodithioato-\k^2^<i>S</i>,<i>S</i>')(tris-<i>tert</i>-butoxysilanethiolato-\k<i>S</i>)cadmate(II)
;
_journal_coeditor_code SG2247
_journal_issue 6
_journal_name_full 'Acta Crystallographica Section E'
_journal_page_first m832
_journal_paper_doi 10.1107/S1600536808014888
_journal_volume 64
_journal_year 2008
_chemical_formula_iupac '(C16 H36 N) [Cd (C5 H8 N S2) (C12 H27 O3 S Si) I]'
_chemical_formula_moiety 'C16 H36 N +, C17 H35 Cd I N O3 S3 Si -'
_chemical_formula_sum 'C33 H71 Cd I N2 O3 S3 Si'
_chemical_formula_weight 907.49
_chemical_name_systematic
;
Tetra-<i>n</i>-butylammonium iodido(pyrrolidine-1-carbodithioato-
\k^2^S,S')(tri-<i>tert</i>-butoxysilanethiolato-\k<i>S</i>)cadmate(II)
;
_space_group_IT_number 14
_symmetry_cell_setting monoclinic
_symmetry_space_group_name_Hall '-P 2ybc'
_symmetry_space_group_name_H-M 'P 1 21/c 1'
_atom_sites_solution_hydrogens geom
_atom_sites_solution_primary direct
_atom_sites_solution_secondary difmap
_cell_angle_alpha 90
_cell_angle_beta 105.519(5)
_cell_angle_gamma 90
_cell_formula_units_Z 4
_cell_length_a 14.8881(9)
_cell_length_b 16.3973(9)
_cell_length_c 18.6471(11)
_cell_measurement_temperature 120(2)
_cell_measurement_theta_max 32.5498
_cell_measurement_theta_min 2.4795
_cell_volume 4386.3(5)
_computing_cell_refinement
;
CrysAlis RED (Oxford Diffraction, 2006)
;
_computing_data_collection
;
CrysAlis CCD (Oxford Diffraction, 2006)
;
_computing_data_reduction
;
CrysAlis RED (Oxford Diffraction, 2006)
;
_computing_molecular_graphics
;
ORTEP-3 for Windows (Farrugia, 1997) and Mercury (Macrae <i>et al.</i>,
2006)
;
_computing_publication_material 'WinGX (Farrugia, 1999)'
_computing_structure_refinement 'SHELXL97 (Sheldrick, 2008)'
_computing_structure_solution 'SHELXS97 (Sheldrick, 2008)'
_diffrn_ambient_temperature 120(2)
_diffrn_detector_area_resol_mean 8.1883
_diffrn_measured_fraction_theta_full 0.999
_diffrn_measured_fraction_theta_max 0.999
_diffrn_measurement_device '4-axis \k geometry'
_diffrn_measurement_device_type 'Oxford Diffraction KM-4-CCD'
_diffrn_measurement_method \w
_diffrn_radiation_monochromator graphite
_diffrn_radiation_type MoK\a
_diffrn_radiation_wavelength 0.71073
_diffrn_reflns_av_R_equivalents 0.0646
_diffrn_reflns_limit_h_max 18
_diffrn_reflns_limit_h_min -17
_diffrn_reflns_limit_k_max 19
_diffrn_reflns_limit_k_min -20
_diffrn_reflns_limit_l_max 23
_diffrn_reflns_limit_l_min -22
_diffrn_reflns_number 32652
_diffrn_reflns_theta_full 26
_diffrn_reflns_theta_max 26
_diffrn_reflns_theta_min 2.39
_exptl_absorpt_coefficient_mu 1.402
_exptl_absorpt_correction_T_max 0.943
_exptl_absorpt_correction_T_min 0.744
_exptl_absorpt_correction_type analytical
_exptl_absorpt_process_details
;
[CrysAlis RED (Oxford Diffraction, 2006); analytical numeric absorption
correction using a multifaceted crystal model based on expressions derived
by Clark & Reid (1995)]
;
_exptl_crystal_colour colourless
_exptl_crystal_density_diffrn 1.374
_exptl_crystal_density_method 'not measured'
_exptl_crystal_description needle
_exptl_crystal_F_000 1880
_exptl_crystal_size_max 0.34
_exptl_crystal_size_mid 0.08
_exptl_crystal_size_min 0.05
_refine_diff_density_max 1.011
_refine_diff_density_min -0.438
_refine_ls_extinction_method none
_refine_ls_goodness_of_fit_ref 0.858
_refine_ls_hydrogen_treatment constr
_refine_ls_matrix_type full
_refine_ls_number_parameters 423
_refine_ls_number_reflns 8628
_refine_ls_number_restraints 0
_refine_ls_restrained_S_all 0.858
_refine_ls_R_factor_all 0.0748
_refine_ls_R_factor_gt 0.0388
_refine_ls_shift/su_max 0.002
_refine_ls_shift/su_mean 0
_refine_ls_structure_factor_coef Fsqd
_refine_ls_weighting_details
;
calc w=1/[\s^2^(Fo^2^)+(0.0471P)^2^]
where P=(Fo^2^+2Fc^2^)/3
;
_refine_ls_weighting_scheme calc
_refine_ls_wR_factor_gt 0.0815
_refine_ls_wR_factor_ref 0.0877
_reflns_number_gt 5398
_reflns_number_total 8628
_reflns_threshold_expression I>2\s(I)
_cod_data_source_file sg2247.cif
_cod_data_source_block I
_cod_original_sg_symbol_H-M 'P 21/c'
_cod_database_code 2218526
_cod_database_fobs_code 2218526

loop_
_symmetry_equiv_pos_as_xyz
'x, y, z'
'-x, y+1/2, -z+1/2'
'-x, -y, -z'
'x, -y-1/2, z-1/2'

loop_
_atom_site_type_symbol
_atom_site_label
_atom_site_fract_x
_atom_site_fract_y
_atom_site_fract_z
_atom_site_U_iso_or_equiv
_atom_site_adp_type
_atom_site_calc_flag
_atom_site_refinement_flags
_atom_site_occupancy
_atom_site_disorder_assembly
_atom_site_disorder_group
Cd Cd1 0.30998(2) 0.104413(19) 0.278712(17) 0.02783(9) Uani d . 1 . .
N N1 0.3153(2) 0.3675(2) 0.29473(19) 0.0284(9) Uani d . 1 . .
O O1 0.14159(19) -0.11475(17) 0.31904(16) 0.0316(7) Uani d . 1 . .
O O2 0.1439(2) 0.01702(18) 0.23839(16) 0.0334(7) Uani d . 1 . .
O O3 0.0676(2) 0.01545(18) 0.35510(16) 0.0337(7) Uani d . 1 . .
S S2 0.22367(8) 0.23808(7) 0.22960(6) 0.0290(3) Uani d . 1 . .
S S1 0.28545(8) 0.02356(7) 0.38426(6) 0.0299(3) Uani d . 1 . .
S S3 0.41572(8) 0.23419(7) 0.33244(6) 0.0301(3) Uani d . 1 . .
Si Si1 0.15373(8) -0.01594(8) 0.32351(7) 0.0288(3) Uani d . 1 . .
I I1 0.39336(2) 0.034354(18) 0.179160(17) 0.03680(10) Uani d . 1 . .
C C1 0.1167(3) -0.1721(3) 0.3691(3) 0.0353(11) Uani d . 1 . .
C C2 0.1662(4) -0.1504(3) 0.4499(3) 0.0458(13) Uani d . 1 . .
H H2A 0.2331 -0.1442 0.4553 0.069 Uiso calc R 1 . .
H H2B 0.1561 -0.194 0.4828 0.069 Uiso calc R 1 . .
H H2C 0.1409 -0.0991 0.4633 0.069 Uiso calc R 1 . .
C C3 0.1497(4) -0.2547(3) 0.3498(3) 0.0466(13) Uani d . 1 . .
H H3A 0.1195 -0.2673 0.2975 0.07 Uiso calc R 1 . .
H H3B 0.1334 -0.2966 0.3817 0.07 Uiso calc R 1 . .
H H3C 0.2175 -0.2536 0.3577 0.07 Uiso calc R 1 . .
C C4 0.0115(3) -0.1730(3) 0.3562(3) 0.0487(14) Uani d . 1 . .
H H4A -0.0101 -0.1181 0.364 0.073 Uiso calc R 1 . .
H H4B -0.0051 -0.211 0.3911 0.073 Uiso calc R 1 . .
H H4C -0.0181 -0.1905 0.305 0.073 Uiso calc R 1 . .
C C5 0.0752(3) -0.0009(3) 0.1681(3) 0.0376(12) Uani d . 1 . .
C C6 -0.0197(4) -0.0133(5) 0.1797(3) 0.074(2) Uani d . 1 . .
H H6A -0.0206 -0.0645 0.2067 0.111 Uiso calc R 1 . .
H H6B -0.0661 -0.016 0.1313 0.111 Uiso calc R 1 . .
H H6C -0.0344 0.0322 0.2086 0.111 Uiso calc R 1 . .
C C7 0.1083(4) -0.0747(4) 0.1348(3) 0.0630(17) Uani d . 1 . .
H H7A 0.1736 -0.0672 0.1349 0.094 Uiso calc R 1 . .
H H7B 0.0701 -0.0821 0.0836 0.094 Uiso calc R 1 . .
H H7C 0.1027 -0.123 0.1643 0.094 Uiso calc R 1 . .
C C8 0.0763(5) 0.0739(4) 0.1197(3) 0.076(2) Uani d . 1 . .
H H8A 0.0558 0.1218 0.1424 0.114 Uiso calc R 1 . .
H H8B 0.0341 0.065 0.0701 0.114 Uiso calc R 1 . .
H H8C 0.1397 0.083 0.1153 0.114 Uiso calc R 1 . .
C C9 0.0421(3) 0.0913(3) 0.3841(2) 0.0337(11) Uani d . 1 . .
C C10 0.0733(4) 0.1643(3) 0.3458(3) 0.0437(13) Uani d . 1 . .
H H10A 0.1415 0.1655 0.3579 0.066 Uiso calc R 1 . .
H H10B 0.0508 0.2148 0.3632 0.066 Uiso calc R 1 . .
H H10C 0.0476 0.1596 0.2918 0.066 Uiso calc R 1 . .
C C11 0.0879(3) 0.0931(3) 0.4676(2) 0.0427(13) Uani d . 1 . .
H H11A 0.0657 0.0468 0.4914 0.064 Uiso calc R 1 . .
H H11B 0.0718 0.1442 0.4885 0.064 Uiso calc R 1 . .
H H11C 0.1558 0.0896 0.4766 0.064 Uiso calc R 1 . .
C C12 -0.0637(3) 0.0905(3) 0.3688(3) 0.0479(14) Uani d . 1 . .
H H12A -0.0922 0.0938 0.315 0.072 Uiso calc R 1 . .
H H12B -0.0837 0.1373 0.3933 0.072 Uiso calc R 1 . .
H H12C -0.0834 0.0399 0.3881 0.072 Uiso calc R 1 . .
C C13 0.3184(3) 0.2873(3) 0.2869(2) 0.0261(10) Uani d . 1 . .
C C14 0.2327(3) 0.4177(3) 0.2626(3) 0.0347(11) Uani d . 1 . .
H H14A 0.1761 0.3929 0.2715 0.042 Uiso calc R 1 . .
H H14B 0.2232 0.4247 0.2083 0.042 Uiso calc R 1 . .
C C15 0.2549(3) 0.4988(3) 0.3030(3) 0.0487(14) Uani d . 1 . .
H H15A 0.2252 0.5446 0.2707 0.058 Uiso calc R 1 . .
H H15B 0.2336 0.4994 0.3489 0.058 Uiso calc R 1 . .
C C16 0.3595(3) 0.5039(3) 0.3208(3) 0.0474(14) Uani d . 1 . .
H H16A 0.3845 0.5408 0.3635 0.057 Uiso calc R 1 . .
H H16B 0.3795 0.5239 0.2774 0.057 Uiso calc R 1 . .
C C17 0.3925(3) 0.4161(3) 0.3402(3) 0.0349(11) Uani d . 1 . .
H H17A 0.4512 0.405 0.3266 0.042 Uiso calc R 1 . .
H H17B 0.4021 0.4049 0.3939 0.042 Uiso calc R 1 . .
N N2 0.4647(2) 0.19938(19) 0.59242(18) 0.0249(8) Uani d . 1 . .
C C18 0.4401(3) 0.1098(2) 0.5800(2) 0.0289(10) Uani d . 1 . .
H H18A 0.4986 0.078 0.5892 0.035 Uiso calc R 1 . .
H H18B 0.4057 0.1019 0.5272 0.035 Uiso calc R 1 . .
C C19 0.3819(3) 0.0751(3) 0.6284(3) 0.0341(11) Uani d . 1 . .
H H19A 0.3298 0.1127 0.6281 0.041 Uiso calc R 1 . .
H H19B 0.4208 0.0699 0.6803 0.041 Uiso calc R 1 . .
C C20 0.3430(3) -0.0091(3) 0.5992(3) 0.0338(11) Uani d . 1 . .
H H20A 0.3051 -0.0302 0.6314 0.041 Uiso calc R 1 . .
H H20B 0.3011 -0.0024 0.5484 0.041 Uiso calc R 1 . .
C C21 0.4168(3) -0.0712(3) 0.5966(3) 0.0421(12) Uani d . 1 . .
H H21A 0.4612 -0.0755 0.6458 0.063 Uiso calc R 1 . .
H H21B 0.4497 -0.0542 0.5601 0.063 Uiso calc R 1 . .
H H21C 0.3873 -0.1244 0.5822 0.063 Uiso calc R 1 . .
C C22 0.5240(3) 0.2197(2) 0.5404(2) 0.0277(10) Uani d . 1 . .
H H22A 0.5757 0.1798 0.549 0.033 Uiso calc R 1 . .
H H22B 0.4855 0.2121 0.4886 0.033 Uiso calc R 1 . .
C C23 0.5655(3) 0.3042(3) 0.5468(2) 0.0332(11) Uani d . 1 . .
H H23A 0.6056 0.3128 0.5979 0.04 Uiso calc R 1 . .
H H23B 0.5149 0.3452 0.5373 0.04 Uiso calc R 1 . .
C C24 0.6231(3) 0.3158(3) 0.4912(2) 0.0357(11) Uani d . 1 . .
H H24A 0.669 0.2708 0.4973 0.043 Uiso calc R 1 . .
H H24B 0.5814 0.3123 0.4401 0.043 Uiso calc R 1 . .
C C25 0.6744(4) 0.3961(3) 0.4999(3) 0.0544(15) Uani d . 1 . .
H H25A 0.7205 0.3977 0.5485 0.082 Uiso calc R 1 . .
H H25B 0.6299 0.4409 0.4965 0.082 Uiso calc R 1 . .
H H25C 0.706 0.4018 0.4604 0.082 Uiso calc R 1 . .
C C26 0.5175(3) 0.2158(3) 0.6728(2) 0.0271(10) Uani d . 1 . .
H H26A 0.4772 0.1998 0.7049 0.033 Uiso calc R 1 . .
H H26B 0.5284 0.2752 0.6789 0.033 Uiso calc R 1 . .
C C27 0.6106(3) 0.1726(3) 0.7009(2) 0.0327(11) Uani d . 1 . .
H H27A 0.6519 0.1873 0.6693 0.039 Uiso calc R 1 . .
H H27B 0.6008 0.1128 0.6977 0.039 Uiso calc R 1 . .
C C28 0.6570(4) 0.1966(3) 0.7818(3) 0.0413(12) Uani d . 1 . .
H H28A 0.6127 0.1862 0.8119 0.05 Uiso calc R 1 . .
H H28B 0.712 0.1612 0.8012 0.05 Uiso calc R 1 . .
C C29 0.6878(4) 0.2841(3) 0.7919(3) 0.0500(14) Uani d . 1 . .
H H29A 0.6329 0.3197 0.7813 0.075 Uiso calc R 1 . .
H H29B 0.7256 0.297 0.7577 0.075 Uiso calc R 1 . .
H H29C 0.7249 0.2927 0.8433 0.075 Uiso calc R 1 . .
C C30 0.3781(3) 0.2521(3) 0.5773(3) 0.0354(11) Uani d . 1 B .
H H30A 0.3468 0.2422 0.6172 0.042 Uiso calc R 1 . .
H H30B 0.3976 0.31 0.5806 0.042 Uiso calc R 1 . .
C C31 0.3079(4) 0.2388(3) 0.5032(3) 0.0605(16) Uani d . 1 . .
H H31A 0.288 0.181 0.4975 0.073 Uiso calc R 1 A 1
H H31B 0.3351 0.2533 0.4619 0.073 Uiso calc R 1 A 1
C C32 0.2223(7) 0.2961(6) 0.5028(6) 0.043(2) Uani d P 0.646(11) B 1
H H32A 0.1647 0.2731 0.4693 0.052 Uiso calc PR 0.646(11) B 1
H H32B 0.2137 0.2994 0.5535 0.052 Uiso calc PR 0.646(11) B 1
C C33 0.2390(6) 0.3765(7) 0.4776(5) 0.057(3) Uani d P 0.646(11) B 1
H H33A 0.246 0.3731 0.4269 0.086 Uiso calc PR 0.646(11) B 1
H H33B 0.2962 0.3989 0.5108 0.086 Uiso calc PR 0.646(11) B 1
H H33C 0.1863 0.4121 0.4781 0.086 Uiso calc PR 0.646(11) B 1
C C32A 0.2498(10) 0.3141(12) 0.4648(9) 0.043(2) Uani d P 0.354(11) B 2
H H32C 0.2891 0.3632 0.4672 0.052 Uiso calc PR 0.354(11) B 2
H H32D 0.2163 0.3026 0.4123 0.052 Uiso calc PR 0.354(11) B 2
C C33A 0.1826(15) 0.3225(15) 0.5139(10) 0.064(6) Uani d P 0.354(11) B 2
H H33D 0.1408 0.3688 0.4968 0.097 Uiso calc PR 0.354(11) B 2
H H33E 0.2184 0.3316 0.5656 0.097 Uiso calc PR 0.354(11) B 2
H H33F 0.1458 0.2724 0.5109 0.097 Uiso calc PR 0.354(11) B 2

loop_
_atom_site_aniso_label
_atom_site_aniso_U_11
_atom_site_aniso_U_22
_atom_site_aniso_U_33
_atom_site_aniso_U_12
_atom_site_aniso_U_13
_atom_site_aniso_U_23
Cd1 0.03032(19) 0.02514(18) 0.02964(18) -0.00049(15) 0.01080(14) 0.00300(14)
N1 0.027(2) 0.027(2) 0.031(2) 0.0019(17) 0.0088(17) 0.0000(16)
O1 0.0297(17) 0.0344(18) 0.0331(18) -0.0072(14) 0.0127(14) -0.0026(14)
O2 0.0301(17) 0.044(2) 0.0260(17) -0.0020(15) 0.0079(14) 0.0019(14)
O3 0.0327(18) 0.0352(19) 0.0368(18) -0.0021(14) 0.0157(14) -0.0017(14)
S2 0.0277(6) 0.0257(6) 0.0322(6) 0.0001(5) 0.0053(5) 0.0009(5)
S1 0.0329(6) 0.0317(7) 0.0246(6) -0.0063(5) 0.0067(5) 0.0031(5)
S3 0.0291(6) 0.0280(6) 0.0304(6) -0.0029(5) 0.0032(5) 0.0043(5)
Si1 0.0270(7) 0.0339(8) 0.0271(7) -0.0037(6) 0.0098(5) 0.0004(5)
I1 0.0454(2) 0.02957(17) 0.04242(19) 0.00608(15) 0.02381(15) 0.00383(14)
C1 0.041(3) 0.025(3) 0.044(3) -0.005(2) 0.018(2) 0.004(2)
C2 0.056(3) 0.040(3) 0.045(3) -0.005(3) 0.019(3) 0.009(2)
C3 0.045(3) 0.040(3) 0.057(3) -0.009(3) 0.018(3) -0.004(3)
C4 0.039(3) 0.041(3) 0.075(4) -0.009(2) 0.029(3) 0.001(3)
C5 0.030(3) 0.049(3) 0.030(3) -0.001(2) 0.002(2) -0.002(2)
C6 0.034(3) 0.142(6) 0.045(3) -0.011(4) 0.007(3) -0.019(4)
C7 0.062(4) 0.072(4) 0.048(4) 0.007(3) 0.002(3) -0.024(3)
C8 0.084(5) 0.087(5) 0.041(4) -0.001(4) -0.013(3) 0.015(3)
C9 0.033(3) 0.039(3) 0.035(3) 0.003(2) 0.018(2) -0.004(2)
C10 0.056(3) 0.034(3) 0.046(3) 0.006(3) 0.023(3) 0.000(2)
C11 0.048(3) 0.047(3) 0.037(3) -0.001(3) 0.019(2) 0.001(2)
C12 0.047(3) 0.052(3) 0.047(3) -0.005(3) 0.017(3) -0.010(3)
C13 0.030(2) 0.024(2) 0.030(2) -0.0016(19) 0.017(2) 0.0008(19)
C14 0.034(3) 0.028(3) 0.045(3) 0.001(2) 0.015(2) -0.001(2)
C15 0.046(3) 0.036(3) 0.066(4) 0.001(2) 0.018(3) -0.007(3)
C16 0.047(3) 0.035(3) 0.065(4) -0.002(2) 0.024(3) -0.012(3)
C17 0.033(3) 0.034(3) 0.041(3) -0.005(2) 0.015(2) -0.007(2)
N2 0.030(2) 0.0176(19) 0.028(2) -0.0002(15) 0.0099(16) -0.0040(15)
C18 0.036(3) 0.019(2) 0.032(3) -0.004(2) 0.011(2) -0.0033(19)
C19 0.041(3) 0.030(3) 0.037(3) -0.003(2) 0.021(2) -0.002(2)
C20 0.037(3) 0.033(3) 0.032(3) -0.003(2) 0.012(2) 0.002(2)
C21 0.047(3) 0.032(3) 0.050(3) -0.003(2) 0.017(3) -0.004(2)
C22 0.038(3) 0.027(2) 0.020(2) -0.002(2) 0.011(2) -0.0016(18)
C23 0.045(3) 0.025(3) 0.029(3) -0.004(2) 0.009(2) 0.0035(19)
C24 0.038(3) 0.038(3) 0.030(3) -0.006(2) 0.007(2) 0.004(2)
C25 0.068(4) 0.050(3) 0.048(3) -0.022(3) 0.020(3) 0.007(3)
C26 0.037(3) 0.027(2) 0.022(2) -0.004(2) 0.015(2) -0.0053(19)
C27 0.044(3) 0.021(2) 0.035(3) 0.001(2) 0.015(2) 0.002(2)
C28 0.046(3) 0.041(3) 0.035(3) -0.001(2) 0.006(2) -0.002(2)
C29 0.056(4) 0.050(3) 0.040(3) -0.006(3) 0.008(3) -0.012(2)
C30 0.039(3) 0.025(3) 0.045(3) 0.001(2) 0.015(2) -0.007(2)
C31 0.047(3) 0.045(3) 0.078(4) 0.014(3) -0.003(3) -0.017(3)
C32 0.035(5) 0.057(6) 0.042(6) 0.006(4) 0.018(4) -0.008(4)
C33 0.048(6) 0.075(9) 0.045(5) -0.002(5) 0.006(4) 0.005(5)
C32A 0.035(5) 0.057(6) 0.042(6) 0.006(4) 0.018(4) -0.008(4)
C33A 0.061(14) 0.098(17) 0.041(10) 0.006(12) 0.025(10) -0.014(10)

loop_
_atom_type_symbol
_atom_type_description
_atom_type_scat_dispersion_real
_atom_type_scat_dispersion_imag
_atom_type_scat_source
C C 0.0033 0.0016 'International Tables Vol C Tables 4.2.6.8 and 6.1.1.4'
H H 0 0 'International Tables Vol C Tables 4.2.6.8 and 6.1.1.4'
Cd Cd -0.8075 1.2024 'International Tables Vol C Tables 4.2.6.8 and 6.1.1.4'
N N 0.0061 0.0033 'International Tables Vol C Tables 4.2.6.8 and 6.1.1.4'
O O 0.0106 0.006 'International Tables Vol C Tables 4.2.6.8 and 6.1.1.4'
S S 0.1246 0.1234 'International Tables Vol C Tables 4.2.6.8 and 6.1.1.4'
Si Si 0.0817 0.0704 'International Tables Vol C Tables 4.2.6.8 and 6.1.1.4'
I I -0.4742 1.8119 'International Tables Vol C Tables 4.2.6.8 and 6.1.1.4'

loop_
_geom_angle_atom_site_label_1
_geom_angle_atom_site_label_2
_geom_angle_atom_site_label_3
_geom_angle
S1 Cd1 S2 124.78(4)
S1 Cd1 S3 108.95(4)
S2 Cd1 S3 69.20(3)
S1 Cd1 I1 120.14(3)
S2 Cd1 I1 112.80(3)
S3 Cd1 I1 104.99(3)
C13 N1 C14 124.2(4)
C13 N1 C17 123.8(4)
C14 N1 C17 111.9(3)
C1 O1 Si1 131.3(3)
C5 O2 Si1 131.3(3)
C9 O3 Si1 135.8(3)
C13 S2 Cd1 86.03(14)
Si1 S1 Cd1 92.96(5)
C13 S3 Cd1 83.34(14)
O1 Si1 O3 104.18(15)
O1 Si1 O2 107.28(16)
O3 Si1 O2 111.67(16)
O1 Si1 S1 114.29(12)
O3 Si1 S1 114.92(12)
O2 Si1 S1 104.45(12)
O1 C1 C3 105.9(4)
O1 C1 C4 109.7(4)
C3 C1 C4 109.8(4)
O1 C1 C2 110.3(4)
C3 C1 C2 109.8(4)
C4 C1 C2 111.2(4)
C1 C2 H2A 109.5
C1 C2 H2B 109.5
H2A C2 H2B 109.5
C1 C2 H2C 109.5
H2A C2 H2C 109.5
H2B C2 H2C 109.5
C1 C3 H3A 109.5
C1 C3 H3B 109.5
H3A C3 H3B 109.5
C1 C3 H3C 109.5
H3A C3 H3C 109.5
H3B C3 H3C 109.5
C1 C4 H4A 109.5
C1 C4 H4B 109.5
H4A C4 H4B 109.5
C1 C4 H4C 109.5
H4A C4 H4C 109.5
H4B C4 H4C 109.5
O2 C5 C6 111.1(4)
O2 C5 C7 107.7(4)
C6 C5 C7 112.0(5)
O2 C5 C8 104.7(4)
C6 C5 C8 110.8(5)
C7 C5 C8 110.2(5)
C5 C6 H6A 109.5
C5 C6 H6B 109.5
H6A C6 H6B 109.5
C5 C6 H6C 109.5
H6A C6 H6C 109.5
H6B C6 H6C 109.5
C5 C7 H7A 109.5
C5 C7 H7B 109.5
H7A C7 H7B 109.5
C5 C7 H7C 109.5
H7A C7 H7C 109.5
H7B C7 H7C 109.5
C5 C8 H8A 109.5
C5 C8 H8B 109.5
H8A C8 H8B 109.5
C5 C8 H8C 109.5
H8A C8 H8C 109.5
H8B C8 H8C 109.5
O3 C9 C12 106.5(4)
O3 C9 C11 108.0(4)
C12 C9 C11 110.4(4)
O3 C9 C10 110.9(3)
C12 C9 C10 110.3(4)
C11 C9 C10 110.6(4)
C9 C10 H10A 109.5
C9 C10 H10B 109.5
H10A C10 H10B 109.5
C9 C10 H10C 109.5
H10A C10 H10C 109.5
H10B C10 H10C 109.5
C9 C11 H11A 109.5
C9 C11 H11B 109.5
H11A C11 H11B 109.5
C9 C11 H11C 109.5
H11A C11 H11C 109.5
H11B C11 H11C 109.5
C9 C12 H12A 109.5
C9 C12 H12B 109.5
H12A C12 H12B 109.5
C9 C12 H12C 109.5
H12A C12 H12C 109.5
H12B C12 H12C 109.5
N1 C13 S3 120.1(3)
N1 C13 S2 119.0(3)
S3 C13 S2 120.9(2)
N1 C14 C15 103.9(4)
N1 C14 H14A 111
C15 C14 H14A 111
N1 C14 H14B 111
C15 C14 H14B 111
H14A C14 H14B 109
C16 C15 C14 103.5(4)
C16 C15 H15A 111.1
C14 C15 H15A 111.1
C16 C15 H15B 111.1
C14 C15 H15B 111.1
H15A C15 H15B 109
C15 C16 C17 104.4(4)
C15 C16 H16A 110.9
C17 C16 H16A 110.9
C15 C16 H16B 110.9
C17 C16 H16B 110.9
H16A C16 H16B 108.9
N1 C17 C16 102.8(4)
N1 C17 H17A 111.2
C16 C17 H17A 111.2
N1 C17 H17B 111.2
C16 C17 H17B 111.2
H17A C17 H17B 109.1
C22 N2 C30 111.6(3)
C22 N2 C18 105.9(3)
C30 N2 C18 111.4(3)
C22 N2 C26 110.9(3)
C30 N2 C26 105.8(3)
C18 N2 C26 111.2(3)
N2 C18 C19 115.2(3)
N2 C18 H18A 108.5
C19 C18 H18A 108.5
N2 C18 H18B 108.5
C19 C18 H18B 108.5
H18A C18 H18B 107.5
C18 C19 C20 110.3(4)
C18 C19 H19A 109.6
C20 C19 H19A 109.6
C18 C19 H19B 109.6
C20 C19 H19B 109.6
H19A C19 H19B 108.1
C21 C20 C19 114.1(4)
C21 C20 H20A 108.7
C19 C20 H20A 108.7
C21 C20 H20B 108.7
C19 C20 H20B 108.7
H20A C20 H20B 107.6
C20 C21 H21A 109.5
C20 C21 H21B 109.5
H21A C21 H21B 109.5
C20 C21 H21C 109.5
H21A C21 H21C 109.5
H21B C21 H21C 109.5
C23 C22 N2 116.6(3)
C23 C22 H22A 108.1
N2 C22 H22A 108.1
C23 C22 H22B 108.1
N2 C22 H22B 108.1
H22A C22 H22B 107.3
C22 C23 C24 110.7(4)
C22 C23 H23A 109.5
C24 C23 H23A 109.5
C22 C23 H23B 109.5
C24 C23 H23B 109.5
H23A C23 H23B 108.1
C25 C24 C23 113.3(4)
C25 C24 H24A 108.9
C23 C24 H24A 108.9
C25 C24 H24B 108.9
C23 C24 H24B 108.9
H24A C24 H24B 107.7
C24 C25 H25A 109.5
C24 C25 H25B 109.5
H25A C25 H25B 109.5
C24 C25 H25C 109.5
H25A C25 H25C 109.5
H25B C25 H25C 109.5
N2 C26 C27 116.2(3)
N2 C26 H26A 108.2
C27 C26 H26A 108.2
N2 C26 H26B 108.2
C27 C26 H26B 108.2
H26A C26 H26B 107.4
C26 C27 C28 110.5(4)
C26 C27 H27A 109.6
C28 C27 H27A 109.6
C26 C27 H27B 109.6
C28 C27 H27B 109.6
H27A C27 H27B 108.1
C29 C28 C27 114.3(4)
C29 C28 H28A 108.7
C27 C28 H28A 108.7
C29 C28 H28B 108.7
C27 C28 H28B 108.7
H28A C28 H28B 107.6
C28 C29 H29A 109.5
C28 C29 H29B 109.5
H29A C29 H29B 109.5
C28 C29 H29C 109.5
H29A C29 H29C 109.5
H29B C29 H29C 109.5
C31 C30 N2 115.7(4)
C31 C30 H30A 108.4
N2 C30 H30A 108.4
C31 C30 H30B 108.4
N2 C30 H30B 108.4
H30A C30 H30B 107.4
C30 C31 C32A 117.8(8)
C30 C31 C32 106.1(5)
C30 C31 H31A 110.5
C32A C31 H31A 126.3
C32 C31 H31A 110.5
C30 C31 H31B 110.5
C32A C31 H31B 75.3
C32 C31 H31B 110.5
H31A C31 H31B 108.7
C33 C32 C31 109.6(9)
C33 C32 H32A 109.8
C31 C32 H32A 109.8
C33 C32 H32B 109.8
C31 C32 H32B 109.8
H32A C32 H32B 108.2
C33A C32A C31 99.6(14)
C33A C32A H32C 111.9
C31 C32A H32C 111.9
C33A C32A H32D 111.9
C31 C32A H32D 111.9
H32C C32A H32D 109.6
C32A C33A H33D 109.5
C32A C33A H33E 109.5
H33D C33A H33E 109.5
C32A C33A H33F 109.5
H33D C33A H33F 109.5
H33E C33A H33F 109.5

loop_
_geom_bond_atom_site_label_1
_geom_bond_atom_site_label_2
_geom_bond_distance
Cd1 S1 2.4798(11)
Cd1 S2 2.5815(11)
Cd1 S3 2.6770(11)
Cd1 I1 2.7459(4)
N1 C13 1.326(5)
N1 C14 1.467(5)
N1 C17 1.468(5)
O1 C1 1.441(5)
O1 Si1 1.630(3)
O2 C5 1.460(5)
O2 Si1 1.646(3)
O3 C9 1.446(5)
O3 Si1 1.631(3)
S2 C13 1.726(4)
S1 Si1 2.0880(16)
S3 C13 1.709(4)
C1 C3 1.517(6)
C1 C4 1.519(6)
C1 C2 1.532(6)
C2 H2A 0.98
C2 H2B 0.98
C2 H2C 0.98
C3 H3A 0.98
C3 H3B 0.98
C3 H3C 0.98
C4 H4A 0.98
C4 H4B 0.98
C4 H4C 0.98
C5 C6 1.500(7)
C5 C7 1.503(7)
C5 C8 1.526(7)
C6 H6A 0.98
C6 H6B 0.98
C6 H6C 0.98
C7 H7A 0.98
C7 H7B 0.98
C7 H7C 0.98
C8 H8A 0.98
C8 H8B 0.98
C8 H8C 0.98
C9 C12 1.524(6)
C9 C11 1.525(6)
C9 C10 1.529(6)
C10 H10A 0.98
C10 H10B 0.98
C10 H10C 0.98
C11 H11A 0.98
C11 H11B 0.98
C11 H11C 0.98
C12 H12A 0.98
C12 H12B 0.98
C12 H12C 0.98
C14 C15 1.521(6)
C14 H14A 0.99
C14 H14B 0.99
C15 C16 1.505(7)
C15 H15A 0.99
C15 H15B 0.99
C16 C17 1.533(6)
C16 H16A 0.99
C16 H16B 0.99
C17 H17A 0.99
C17 H17B 0.99
N2 C22 1.513(5)
N2 C30 1.516(5)
N2 C18 1.517(5)
N2 C26 1.518(5)
C18 C19 1.518(6)
C18 H18A 0.99
C18 H18B 0.99
C19 C20 1.539(6)
C19 H19A 0.99
C19 H19B 0.99
C20 C21 1.509(6)
C20 H20A 0.99
C20 H20B 0.99
C21 H21A 0.98
C21 H21B 0.98
C21 H21C 0.98
C22 C23 1.509(6)
C22 H22A 0.99
C22 H22B 0.99
C23 C24 1.524(6)
C23 H23A 0.99
C23 H23B 0.99
C24 C25 1.509(6)
C24 H24A 0.99
C24 H24B 0.99
C25 H25A 0.98
C25 H25B 0.98
C25 H25C 0.98
C26 C27 1.519(6)
C26 H26A 0.99
C26 H26B 0.99
C27 C28 1.532(6)
C27 H27A 0.99
C27 H27B 0.99
C28 C29 1.502(7)
C28 H28A 0.99
C28 H28B 0.99
C29 H29A 0.98
C29 H29B 0.98
C29 H29C 0.98
C30 C31 1.510(7)
C30 H30A 0.99
C30 H30B 0.99
C31 C32A 1.566(18)
C31 C32 1.581(10)
C31 H31A 0.99
C31 H31B 0.99
C32 C33 1.444(14)
C32 H32A 0.99
C32 H32B 0.99
C33 H33A 0.98
C33 H33B 0.98
C33 H33C 0.98
C32A C33A 1.53(2)
C32A H32C 0.99
C32A H32D 0.99
C33A H33D 0.98
C33A H33E 0.98
C33A H33F 0.98

loop_
_geom_hbond_atom_site_label_D
_geom_hbond_atom_site_label_H
_geom_hbond_atom_site_label_A
_geom_hbond_site_symmetry_A
_geom_hbond_distance_DH
_geom_hbond_distance_HA
_geom_hbond_distance_DA
_geom_hbond_angle_DHA
C17 H17A I1 2_655 0.99 3.16 3.830(4) 126
C30 H30B I1 4_566 0.99 3.15 3.960(4) 139
C31 H31B S3 . 0.99 2.99 3.931(7) 160

loop_
_geom_torsion_atom_site_label_1
_geom_torsion_atom_site_label_2
_geom_torsion_atom_site_label_3
_geom_torsion_atom_site_label_4
_geom_torsion
S1 Cd1 S2 C13 94.76(14)
S3 Cd1 S2 C13 -4.40(14)
I1 Cd1 S2 C13 -102.47(14)
S2 Cd1 S1 Si1 71.18(6)
S3 Cd1 S1 Si1 148.54(5)
I1 Cd1 S1 Si1 -90.42(5)
S1 Cd1 S3 C13 -116.52(14)
S2 Cd1 S3 C13 4.46(14)
I1 Cd1 S3 C13 113.57(14)
C1 O1 Si1 O3 -40.7(4)
C1 O1 Si1 O2 -159.2(3)
C1 O1 Si1 S1 85.6(4)
C9 O3 Si1 O1 168.0(4)
C9 O3 Si1 O2 -76.5(4)
C9 O3 Si1 S1 42.2(4)
C5 O2 Si1 O1 47.7(4)
C5 O2 Si1 O3 -65.9(4)
C5 O2 Si1 S1 169.4(3)
Cd1 S1 Si1 O1 123.88(12)
Cd1 S1 Si1 O3 -115.73(13)
Cd1 S1 Si1 O2 6.96(13)
Si1 O1 C1 C3 -160.4(3)
Si1 O1 C1 C4 81.2(5)
Si1 O1 C1 C2 -41.6(5)
Si1 O2 C5 C6 34.7(6)
Si1 O2 C5 C7 -88.3(5)
Si1 O2 C5 C8 154.3(4)
Si1 O3 C9 C12 153.6(3)
Si1 O3 C9 C11 -87.8(5)
Si1 O3 C9 C10 33.6(6)
C14 N1 C13 S3 -175.3(3)
C17 N1 C13 S3 1.2(5)
C14 N1 C13 S2 5.4(5)
C17 N1 C13 S2 -178.2(3)
Cd1 S3 C13 N1 173.3(3)
Cd1 S3 C13 S2 -7.3(2)
Cd1 S2 C13 N1 -173.1(3)
Cd1 S2 C13 S3 7.5(2)
C13 N1 C14 C15 165.6(4)
C17 N1 C14 C15 -11.2(5)
N1 C14 C15 C16 29.8(5)
C14 C15 C16 C17 -37.3(5)
C13 N1 C17 C16 171.6(4)
C14 N1 C17 C16 -11.6(5)
C15 C16 C17 N1 30.1(5)
C22 N2 C18 C19 178.6(4)
C30 N2 C18 C19 -59.8(5)
C26 N2 C18 C19 58.0(5)
N2 C18 C19 C20 167.2(4)
C18 C19 C20 C21 58.8(5)
C30 N2 C22 C23 63.9(5)
C18 N2 C22 C23 -174.6(4)
C26 N2 C22 C23 -53.8(5)
N2 C22 C23 C24 -180.0(4)
C22 C23 C24 C25 -174.2(4)
C22 N2 C26 C27 -56.0(4)
C30 N2 C26 C27 -177.3(4)
C18 N2 C26 C27 61.6(4)
N2 C26 C27 C28 178.3(4)
C26 C27 C28 C29 -67.5(5)
C22 N2 C30 C31 66.4(5)
C18 N2 C30 C31 -51.9(5)
C26 N2 C30 C31 -172.9(4)
N2 C30 C31 C32A -147.3(7)
N2 C30 C31 C32 176.6(5)
C30 C31 C32 C33 85.9(8)
C32A C31 C32 C33 -29.8(12)
C30 C31 C32A C33A -74.3(14)
C32 C31 C32A C33A 4.1(11)
